data_4509474
loop_
_publ_author_name
'Zhang, Daopeng'
'Wang, Hailong'
'Tian, Laijin'
'Kou, Hui-Zhong'
'Jiang, Jianzhuang'
'Ni, Zhong-Hai'

_publ_section_title
;
 Synthesis, Crystal Structures, and Magnetic Properties of Cyanide-Bridged
 Fe(III)&#x2212;Mn(III) Complexes Based on Manganese(III)-Porphyrin and
 Pyridinecarboxamide Dicyanideiron(III) Building Blocks
;
_journal_issue 9
_journal_name_full 'Crystal Growth &amp; Design'
_journal_page_first 3989
_journal_paper_doi 10.1021/cg9001253
_journal_volume 9
_journal_year 2009
_chemical_formula_sum 'C64 H44 Fe Mn N14 O14'
_chemical_formula_weight 1343.92
_chemical_name_systematic
; 
 ? 
;
_space_group_IT_number 14
_symmetry_cell_setting monoclinic
_symmetry_space_group_name_Hall '-P 2yn'
_symmetry_space_group_name_H-M 'P 1 21/n 1'
_atom_sites_solution_hydrogens geom
_atom_sites_solution_primary direct
_atom_sites_solution_secondary difmap
_audit_creation_method SHELXL-97
_cell_angle_alpha 90.00
_cell_angle_beta 98.626(2)
_cell_angle_gamma 90.00
_cell_formula_units_Z 4
_cell_length_a 16.9523(4)
_cell_length_b 17.3121(4)
_cell_length_c 21.9857(6)
_cell_measurement_temperature 293(2)
_cell_volume 6379.4(3)
_computing_cell_refinement 'Bruker SMART'
_computing_data_collection 'Bruker SMART'
_computing_data_reduction 'Bruker SAINT'
_computing_molecular_graphics 'Bruker SHELXTL'
_computing_publication_material 'Bruker SHELXTL'
_computing_structure_refinement 'SHELXL-97 (Sheldrick, 1997)'
_computing_structure_solution 'SHELXS-97 (Sheldrick, 1990)'
_diffrn_ambient_temperature 293(2)
_diffrn_measured_fraction_theta_full 0.995
_diffrn_measured_fraction_theta_max 0.995
_diffrn_measurement_device_type 'Bruker APEX II CCD area-detector'
_diffrn_measurement_method '\f and \w scans'
_diffrn_radiation_monochromator graphite
_diffrn_radiation_source 'fine-focus sealed tube'
_diffrn_radiation_type MoK\a
_diffrn_radiation_wavelength 0.71073
_diffrn_reflns_av_R_equivalents 0.0614
_diffrn_reflns_av_sigmaI/netI 0.0396
_diffrn_reflns_limit_h_max 17
_diffrn_reflns_limit_h_min -17
_diffrn_reflns_limit_k_max 18
_diffrn_reflns_limit_k_min -18
_diffrn_reflns_limit_l_max 22
_diffrn_reflns_limit_l_min -21
_diffrn_reflns_number 54507
_diffrn_reflns_theta_full 21.78
_diffrn_reflns_theta_max 21.78
_diffrn_reflns_theta_min 1.64
_exptl_absorpt_coefficient_mu 0.502
_exptl_absorpt_correction_T_max 0.9610
_exptl_absorpt_correction_T_min 0.9331
_exptl_absorpt_correction_type multi-scan
_exptl_absorpt_process_details sadabs
_exptl_crystal_colour red-brown
_exptl_crystal_density_diffrn 1.399
_exptl_crystal_density_method 'not measured'
_exptl_crystal_description block
_exptl_crystal_F_000 2756
_exptl_crystal_size_max 0.14
_exptl_crystal_size_mid 0.14
_exptl_crystal_size_min 0.08
_refine_diff_density_max 0.860
_refine_diff_density_min -0.332
_refine_diff_density_rms 0.079
_refine_ls_extinction_method none
_refine_ls_goodness_of_fit_ref 1.032
_refine_ls_hydrogen_treatment none
_refine_ls_matrix_type full
_refine_ls_number_parameters 847
_refine_ls_number_reflns 7565
_refine_ls_number_restraints 6
_refine_ls_restrained_S_all 1.554
_refine_ls_R_factor_all 0.0757
_refine_ls_R_factor_gt 0.0607
_refine_ls_shift/su_max 0.001
_refine_ls_shift/su_mean 0.000
_refine_ls_structure_factor_coef Fsqd
_refine_ls_weighting_details 'calc w=1/[\s^2^(Fo^2^)+(0.1312P)^2^+4.2688P] where P=(Fo^2^+2Fc^2^)/3'
_refine_ls_weighting_scheme calc
_refine_ls_wR_factor_gt 0.1793
_refine_ls_wR_factor_ref 0.1950
_reflns_number_gt 5878
_reflns_number_total 7565
_reflns_threshold_expression >2sigma(I)
_cod_data_source_file cg9001253sup1.cif
_cod_data_source_block 3
_cod_original_sg_symbol_H-M P2(1)/n
_cod_database_code 4509474

loop_
_symmetry_equiv_pos_as_xyz
'x, y, z'
'-x+1/2, y+1/2, -z+1/2'
'-x, -y, -z'
'x-1/2, -y-1/2, z-1/2'

loop_
_atom_site_label
_atom_site_type_symbol
_atom_site_fract_x
_atom_site_fract_y
_atom_site_fract_z
_atom_site_U_iso_or_equiv
_atom_site_adp_type
_atom_site_occupancy
_atom_site_symmetry_multiplicity
_atom_site_calc_flag
_atom_site_refinement_flags
Fe1 Fe 0.40867(7) -0.06880(6) 0.10329(5) 0.0574(4) Uani 1 1 d .
Mn1 Mn 0.47255(6) 0.23153(6) 0.14594(5) 0.0433(4) Uani 1 1 d .
O1 O 0.1762(5) -0.0246(5) 0.0863(4) 0.111(2) Uani 1 1 d .
O2 O 0.5498(5) -0.1096(4) 0.2627(3) 0.101(2) Uani 1 1 d .
O3 O 0.9914(5) 0.2327(5) 0.0025(4) 0.126(3) Uani 1 1 d .
O4 O 1.0279(4) 0.3048(5) 0.0813(4) 0.107(2) Uani 1 1 d .
O5 O 0.6610(10) -0.0814(7) 0.5060(5) 0.204(6) Uani 1 1 d .
O6 O 0.6015(7) 0.0027(7) 0.5540(4) 0.160(4) Uani 1 1 d .
O7 O -0.0809(5) 0.1083(8) 0.1830(7) 0.188(6) Uani 1 1 d .
O8 O -0.0649(5) 0.1963(7) 0.2533(5) 0.142(4) Uani 1 1 d .
O9 O 0.3096(6) 0.4982(5) -0.2463(4) 0.134(3) Uani 1 1 d .
O10 O 0.2817(6) 0.5877(5) -0.1895(4) 0.148(4) Uani 1 1 d .
O11 O 0.4809(4) 0.3494(3) 0.1930(3) 0.0909(19) Uani 1 1 d .
H11D H 0.4921 0.3557 0.2326 0.136 Uiso 1 1 d R
H11E H 0.4796 0.3971 0.1799 0.136 Uiso 1 1 d R
O12 O 0.3163(8) 0.5974(5) 0.1128(5) 0.204(6) Uani 1 1 d .
H12D H 0.3337 0.5772 0.0984 0.306 Uiso 1 1 d R
H12E H 0.3022 0.6410 0.1080 0.306 Uiso 1 1 d R
O13 O 0.459(4) 0.343(2) 0.331(2) 0.841(18) Uani 1 1 d U
H13D H 0.4423 0.3861 0.3091 1.262 Uiso 1 1 d R
H13E H 0.5027 0.3530 0.3540 1.262 Uiso 1 1 d R
O14 O 0.4362(13) 0.5007(13) 0.1416(11) 0.361(12) Uani 1 1 d .
H14D H 0.4341 0.4495 0.1431 0.541 Uiso 1 1 d R
H14E H 0.4682 0.5144 0.1145 0.541 Uiso 1 1 d R
N1 N 0.3581(6) -0.2409(5) 0.1033(3) 0.095(3) Uani 1 1 d .
N2 N 0.4586(3) 0.1067(4) 0.1060(3) 0.0504(15) Uani 1 1 d .
N3 N 0.3082(4) -0.0438(4) 0.1253(3) 0.0678(18) Uani 1 1 d .
N4 N 0.4416(5) -0.0776(4) 0.1887(3) 0.0672(19) Uani 1 1 d .
N5 N 0.3505(4) -0.0530(3) 0.0181(3) 0.0581(16) Uani 1 1 d .
N6 N 0.5208(4) -0.1051(3) 0.0998(3) 0.0604(17) Uani 1 1 d .
N7 N 0.3648(3) 0.2632(3) 0.1008(3) 0.0481(15) Uani 1 1 d .
N8 N 0.4199(3) 0.1907(3) 0.2152(3) 0.0493(15) Uani 1 1 d .
N9 N 0.5808(3) 0.2046(3) 0.1922(2) 0.0432(14) Uani 1 1 d .
N10 N 0.5248(3) 0.2772(3) 0.0784(2) 0.0432(14) Uani 1 1 d .
N11 N -0.0416(6) 0.1550(9) 0.2138(7) 0.117(4) Uani 1 1 d .
N12 N 0.6232(8) -0.0206(7) 0.5089(5) 0.115(4) Uani 1 1 d .
N13 N 0.9795(5) 0.2653(5) 0.0495(4) 0.081(2) Uani 1 1 d .
N14 N 0.3057(5) 0.5240(5) -0.1970(4) 0.079(2) Uani 1 1 d .
C1 C 0.3773(6) -0.1780(6) 0.0999(3) 0.069(2) Uani 1 1 d .
C2 C 0.4423(5) 0.0420(5) 0.1033(3) 0.0532(19) Uani 1 1 d .
C3 C 0.3058(7) -0.0502(5) 0.1892(4) 0.080(3) Uani 1 1 d .
C4 C 0.3814(7) -0.0680(5) 0.2241(4) 0.075(3) Uani 1 1 d .
C5 C 0.3879(8) -0.0756(5) 0.2877(4) 0.093(3) Uani 1 1 d .
H55 H 0.4368 -0.0852 0.3119 0.112 Uiso 1 1 calc R
C6 C 0.3164(12) -0.0678(8) 0.3143(6) 0.127(5) Uani 1 1 d .
H54 H 0.3190 -0.0738 0.3566 0.152 Uiso 1 1 calc R
C7 C 0.2458(10) -0.0521(8) 0.2803(7) 0.127(5) Uani 1 1 d .
H53 H 0.2007 -0.0476 0.2995 0.153 Uiso 1 1 calc R
C8 C 0.2387(7) -0.0426(7) 0.2179(5) 0.104(3) Uani 1 1 d .
H52 H 0.1894 -0.0312 0.1950 0.125 Uiso 1 1 calc R
C9 C 0.2469(6) -0.0331(5) 0.0807(5) 0.077(3) Uani 1 1 d .
C10 C 0.2725(6) -0.0349(5) 0.0193(4) 0.068(2) Uani 1 1 d .
C11 C 0.2190(6) -0.0227(5) -0.0348(5) 0.088(3) Uani 1 1 d .
H48 H 0.1654 -0.0122 -0.0334 0.106 Uiso 1 1 calc R
C12 C 0.2484(8) -0.0267(5) -0.0912(4) 0.089(3) Uani 1 1 d .
H47 H 0.2146 -0.0177 -0.1279 0.106 Uiso 1 1 calc R
C13 C 0.3269(6) -0.0440(5) -0.0917(4) 0.074(2) Uani 1 1 d .
H46 H 0.3472 -0.0473 -0.1286 0.089 Uiso 1 1 calc R
C14 C 0.3751(5) -0.0563(4) -0.0366(4) 0.063(2) Uani 1 1 d .
H45 H 0.4285 -0.0677 -0.0375 0.076 Uiso 1 1 calc R
C15 C 0.5173(6) -0.1000(5) 0.2086(4) 0.073(2) Uani 1 1 d .
C16 C 0.5628(6) -0.1150(5) 0.1568(4) 0.066(2) Uani 1 1 d .
C17 C 0.6404(6) -0.1399(5) 0.1652(5) 0.085(3) Uani 1 1 d .
H59 H 0.6682 -0.1443 0.2049 0.102 Uiso 1 1 calc R
C18 C 0.6779(7) -0.1585(6) 0.1159(6) 0.093(3) Uani 1 1 d .
H60 H 0.7302 -0.1763 0.1213 0.111 Uiso 1 1 calc R
C19 C 0.6349(6) -0.1498(5) 0.0582(5) 0.081(3) Uani 1 1 d .
H61 H 0.6579 -0.1614 0.0235 0.097 Uiso 1 1 calc R
C20 C 0.5572(6) -0.1237(5) 0.0521(4) 0.070(2) Uani 1 1 d .
H62 H 0.5287 -0.1188 0.0127 0.084 Uiso 1 1 calc R
C21 C 0.3395(4) 0.1820(4) 0.2162(3) 0.0525(19) Uani 1 1 d .
C22 C 0.3265(5) 0.1418(5) 0.2701(4) 0.065(2) Uani 1 1 d .
H13 H 0.2772 0.1286 0.2809 0.078 Uiso 1 1 calc R
C23 C 0.3987(4) 0.1262(5) 0.3028(4) 0.064(2) Uani 1 1 d .
H12 H 0.4086 0.1007 0.3404 0.077 Uiso 1 1 calc R
C24 C 0.4570(4) 0.1564(4) 0.2686(3) 0.0490(18) Uani 1 1 d .
C25 C 0.5394(4) 0.1481(4) 0.2855(3) 0.0485(17) Uani 1 1 d .
C26 C 0.5670(4) 0.1069(5) 0.3452(3) 0.0506(18) Uani 1 1 d .
C27 C 0.5973(5) 0.0335(5) 0.3438(4) 0.070(2) Uani 1 1 d .
H40 H 0.6049 0.0118 0.3064 0.084 Uiso 1 1 calc R
C28 C 0.6166(6) -0.0083(5) 0.3970(4) 0.085(3) Uani 1 1 d .
H41 H 0.6367 -0.0582 0.3959 0.102 Uiso 1 1 calc R
C29 C 0.6056(5) 0.0250(5) 0.4520(4) 0.070(2) Uani 1 1 d .
C30 C 0.5797(5) 0.0980(6) 0.4551(4) 0.068(2) Uani 1 1 d .
H43 H 0.5751 0.1202 0.4930 0.082 Uiso 1 1 calc R
C31 C 0.5598(4) 0.1400(5) 0.4014(3) 0.061(2) Uani 1 1 d .
H44 H 0.5416 0.1905 0.4031 0.073 Uiso 1 1 calc R
C32 C 0.5957(4) 0.1705(4) 0.2493(3) 0.0499(18) Uani 1 1 d .
C33 C 0.6801(4) 0.1573(5) 0.2652(3) 0.058(2) Uani 1 1 d .
H8 H 0.7056 0.1363 0.3019 0.070 Uiso 1 1 calc R
C34 C 0.7155(4) 0.1808(5) 0.2176(3) 0.057(2) Uani 1 1 d .
H7 H 0.7695 0.1777 0.2146 0.068 Uiso 1 1 calc R
C35 C 0.6534(4) 0.2119(4) 0.1722(3) 0.0466(18) Uani 1 1 d .
C36 C 0.6663(4) 0.2452(4) 0.1166(3) 0.0454(17) Uani 1 1 d .
C37 C 0.7494(4) 0.2486(4) 0.1005(3) 0.0445(17) Uani 1 1 d .
C38 C 0.8121(4) 0.2827(4) 0.1389(3) 0.0496(18) Uani 1 1 d .
H28 H 0.8033 0.3023 0.1766 0.060 Uiso 1 1 calc R
C39 C 0.8867(4) 0.2881(5) 0.1226(4) 0.057(2) Uani 1 1 d .
H29 H 0.9280 0.3118 0.1486 0.069 Uiso 1 1 calc R
C40 C 0.8995(4) 0.2577(5) 0.0672(4) 0.057(2) Uani 1 1 d .
C41 C 0.8396(5) 0.2222(5) 0.0279(4) 0.060(2) Uani 1 1 d .
H31 H 0.8493 0.2013 -0.0093 0.072 Uiso 1 1 calc R
C42 C 0.7643(4) 0.2185(4) 0.0452(4) 0.0545(19) Uani 1 1 d .
H32 H 0.7229 0.1953 0.0190 0.065 Uiso 1 1 calc R
C43 C 0.6057(4) 0.2792(4) 0.0749(3) 0.0457(17) Uani 1 1 d .
C44 C 0.6191(4) 0.3249(4) 0.0235(3) 0.0561(19) Uani 1 1 d .
H3 H 0.6681 0.3343 0.0108 0.067 Uiso 1 1 calc R
C45 C 0.5485(4) 0.3516(4) -0.0032(4) 0.058(2) Uani 1 1 d .
H2 H 0.5398 0.3838 -0.0375 0.070 Uiso 1 1 calc R
C46 C 0.4885(4) 0.3223(4) 0.0298(3) 0.0475(18) Uani 1 1 d .
C47 C 0.4075(4) 0.3362(4) 0.0152(3) 0.0481(18) Uani 1 1 d .
C48 C 0.3806(4) 0.3850(4) -0.0405(3) 0.0490(18) Uani 1 1 d .
C49 C 0.3896(4) 0.3601(4) -0.0989(4) 0.0543(19) Uani 1 1 d .
H22 H 0.4129 0.3123 -0.1038 0.065 Uiso 1 1 calc R
C50 C 0.3647(4) 0.4050(4) -0.1500(4) 0.0564(19) Uani 1 1 d .
H23 H 0.3702 0.3877 -0.1892 0.068 Uiso 1 1 calc R
C51 C 0.3318(5) 0.4753(4) -0.1419(4) 0.057(2) Uani 1 1 d .
C52 C 0.3210(5) 0.5017(5) -0.0849(4) 0.070(2) Uani 1 1 d .
H25 H 0.2974 0.5495 -0.0806 0.084 Uiso 1 1 calc R
C53 C 0.3456(5) 0.4563(5) -0.0341(4) 0.069(2) Uani 1 1 d .
H26 H 0.3386 0.4736 0.0048 0.082 Uiso 1 1 calc R
C54 C 0.3501(4) 0.3064(4) 0.0474(3) 0.0502(18) Uani 1 1 d .
C55 C 0.2656(4) 0.3133(5) 0.0300(4) 0.063(2) Uani 1 1 d .
H18 H 0.2398 0.3386 -0.0047 0.076 Uiso 1 1 calc R
C56 C 0.2304(4) 0.2770(5) 0.0724(4) 0.062(2) Uani 1 1 d .
H17 H 0.1757 0.2731 0.0726 0.075 Uiso 1 1 calc R
C57 C 0.2910(4) 0.2457(4) 0.1170(3) 0.0508(19) Uani 1 1 d .
C58 C 0.2786(4) 0.2071(4) 0.1700(4) 0.0535(19) Uani 1 1 d .
C59 C 0.1944(4) 0.1943(5) 0.1808(4) 0.056(2) Uani 1 1 d .
C60 C 0.1458(5) 0.1430(5) 0.1444(4) 0.076(2) Uani 1 1 d .
H34 H 0.1646 0.1173 0.1123 0.091 Uiso 1 1 calc R
C61 C 0.0672(5) 0.1299(6) 0.1562(6) 0.095(3) Uani 1 1 d .
H35 H 0.0333 0.0953 0.1328 0.114 Uiso 1 1 calc R
C62 C 0.0430(5) 0.1704(7) 0.2036(5) 0.081(3) Uani 1 1 d .
C63 C 0.0883(6) 0.2204(6) 0.2387(5) 0.080(3) Uani 1 1 d .
H37 H 0.0685 0.2469 0.2700 0.097 Uiso 1 1 calc R
C64 C 0.1644(5) 0.2321(5) 0.2280(4) 0.067(2) Uani 1 1 d .
H38 H 0.1970 0.2663 0.2528 0.081 Uiso 1 1 calc R

loop_
_atom_site_aniso_label
_atom_site_aniso_U_11
_atom_site_aniso_U_22
_atom_site_aniso_U_33
_atom_site_aniso_U_23
_atom_site_aniso_U_13
_atom_site_aniso_U_12
Fe1 0.0736(9) 0.0557(7) 0.0414(7) -0.0018(5) 0.0041(6) -0.0122(5)
Mn1 0.0276(6) 0.0570(7) 0.0445(7) -0.0006(5) 0.0031(5) 0.0019(4)
O1 0.085(5) 0.141(7) 0.110(6) -0.021(5) 0.023(4) 0.007(5)
O2 0.135(6) 0.109(5) 0.050(4) 0.005(3) -0.019(4) -0.012(4)
O3 0.086(5) 0.174(8) 0.132(7) -0.028(6) 0.064(5) -0.014(5)
O4 0.040(4) 0.172(7) 0.109(6) 0.014(5) 0.011(4) -0.026(4)
O5 0.346(19) 0.129(9) 0.116(8) 0.047(7) -0.036(9) 0.047(10)
O6 0.232(12) 0.182(10) 0.061(6) 0.032(6) 0.003(6) -0.026(8)
O7 0.062(6) 0.193(11) 0.303(17) 0.094(11) 0.005(8) -0.049(6)
O8 0.075(6) 0.191(10) 0.174(10) 0.083(8) 0.058(6) 0.026(6)
O9 0.230(11) 0.108(6) 0.061(5) 0.010(4) 0.013(5) 0.044(6)
O10 0.233(11) 0.105(6) 0.099(6) 0.016(5) 0.002(6) 0.097(7)
O11 0.104(5) 0.078(4) 0.087(4) -0.021(3) 0.003(4) 0.007(4)
O12 0.346(17) 0.085(6) 0.206(11) 0.013(6) 0.119(11) -0.009(8)
O13 1.30(2) 0.42(2) 0.62(2) -0.059(14) -0.473(14) 0.404(15)
O14 0.37(3) 0.28(2) 0.45(3) 0.13(2) 0.11(2) -0.02(2)
N1 0.146(8) 0.072(6) 0.064(5) 0.004(4) 0.000(5) -0.030(5)
N2 0.051(4) 0.055(4) 0.046(4) -0.001(3) 0.008(3) -0.001(3)
N3 0.077(5) 0.073(5) 0.055(4) -0.006(3) 0.014(4) -0.009(4)
N4 0.096(6) 0.062(4) 0.042(4) -0.003(3) 0.006(4) -0.018(4)
N5 0.063(5) 0.057(4) 0.053(4) -0.004(3) 0.003(3) -0.010(3)
N6 0.076(5) 0.050(4) 0.052(4) -0.001(3) -0.001(4) -0.009(3)
N7 0.033(3) 0.059(4) 0.052(4) 0.000(3) 0.003(3) 0.003(3)
N8 0.036(3) 0.063(4) 0.050(4) -0.002(3) 0.006(3) 0.002(3)
N9 0.029(3) 0.057(4) 0.043(3) -0.001(3) 0.004(3) -0.002(3)
N10 0.028(3) 0.052(3) 0.048(4) 0.001(3) 0.003(3) 0.000(3)
N11 0.053(6) 0.152(11) 0.149(10) 0.078(8) 0.024(7) 0.013(6)
N12 0.165(10) 0.105(8) 0.062(7) 0.023(6) -0.023(6) -0.033(7)
N13 0.052(5) 0.112(6) 0.083(6) 0.020(5) 0.022(5) -0.003(5)
N14 0.091(6) 0.073(5) 0.067(6) 0.004(4) -0.002(4) 0.014(4)
C1 0.089(7) 0.071(6) 0.043(5) 0.003(4) -0.002(4) -0.018(5)
C2 0.056(5) 0.067(6) 0.036(4) -0.001(4) 0.003(3) -0.002(4)
C3 0.105(8) 0.075(6) 0.065(6) -0.012(5) 0.031(6) -0.019(5)
C4 0.110(8) 0.066(6) 0.051(6) -0.006(4) 0.019(6) -0.017(5)
C5 0.145(10) 0.084(7) 0.051(6) 0.000(5) 0.016(6) -0.018(6)
C6 0.213(17) 0.116(10) 0.065(8) -0.011(7) 0.063(10) -0.040(11)
C7 0.147(13) 0.143(12) 0.106(12) -0.016(9) 0.067(10) -0.028(10)
C8 0.109(9) 0.125(9) 0.088(8) -0.013(6) 0.043(7) -0.015(7)
C9 0.066(6) 0.076(6) 0.088(7) -0.011(5) 0.016(6) 0.000(5)
C10 0.081(7) 0.059(5) 0.060(6) -0.003(4) 0.001(5) -0.004(4)
C11 0.075(7) 0.077(6) 0.105(9) -0.002(6) -0.014(6) 0.001(5)
C12 0.127(10) 0.075(6) 0.054(6) 0.004(5) -0.019(6) -0.014(6)
C13 0.085(7) 0.076(6) 0.057(6) -0.001(4) 0.000(5) -0.014(5)
C14 0.078(6) 0.063(5) 0.047(5) -0.001(4) 0.003(5) -0.014(4)
C15 0.097(8) 0.069(6) 0.047(6) 0.001(4) -0.009(5) -0.016(5)
C16 0.080(7) 0.059(5) 0.053(5) 0.003(4) -0.008(5) -0.010(4)
C17 0.089(8) 0.080(6) 0.076(7) 0.011(5) -0.023(6) -0.011(6)
C18 0.088(8) 0.077(7) 0.112(9) 0.000(6) 0.010(7) -0.004(5)
C19 0.089(8) 0.064(6) 0.089(7) -0.001(5) 0.009(6) 0.002(5)
C20 0.087(7) 0.064(5) 0.057(6) -0.007(4) 0.006(5) -0.004(5)
C21 0.031(4) 0.069(5) 0.058(5) -0.001(4) 0.008(4) 0.003(3)
C22 0.041(5) 0.087(6) 0.069(5) 0.013(5) 0.016(4) -0.002(4)
C23 0.044(5) 0.093(6) 0.057(5) 0.016(4) 0.012(4) 0.002(4)
C24 0.037(4) 0.065(5) 0.045(4) -0.002(4) 0.006(3) 0.002(3)
C25 0.040(4) 0.060(4) 0.044(4) -0.002(3) 0.004(3) 0.001(3)
C26 0.034(4) 0.071(5) 0.045(5) -0.001(4) 0.003(3) -0.003(4)
C27 0.090(6) 0.069(6) 0.049(5) -0.006(4) 0.000(4) 0.005(5)
C28 0.106(8) 0.064(6) 0.074(7) 0.006(5) -0.022(6) -0.001(5)
C29 0.079(6) 0.074(6) 0.051(6) 0.009(5) -0.011(4) -0.018(5)
C30 0.058(5) 0.100(7) 0.044(5) -0.008(5) 0.004(4) -0.010(5)
C31 0.053(5) 0.079(5) 0.050(5) -0.004(4) 0.004(4) 0.004(4)
C32 0.035(4) 0.066(5) 0.046(4) -0.005(4) -0.003(3) 0.002(3)
C33 0.036(4) 0.090(6) 0.046(4) 0.010(4) -0.002(4) 0.000(4)
C34 0.026(4) 0.084(6) 0.059(5) 0.009(4) -0.002(4) 0.006(4)
C35 0.037(4) 0.057(4) 0.046(4) -0.003(3) 0.005(3) 0.005(3)
C36 0.034(4) 0.054(4) 0.047(4) -0.007(3) 0.004(3) -0.003(3)
C37 0.032(4) 0.054(4) 0.047(4) 0.002(3) 0.003(3) 0.000(3)
C38 0.030(4) 0.067(5) 0.051(4) -0.001(4) 0.003(3) 0.000(3)
C39 0.041(5) 0.072(5) 0.056(5) 0.003(4) -0.001(4) -0.007(4)
C40 0.035(4) 0.072(5) 0.064(5) 0.012(4) 0.013(4) -0.001(4)
C41 0.058(5) 0.072(5) 0.054(5) -0.005(4) 0.021(4) -0.004(4)
C42 0.040(4) 0.063(5) 0.059(5) -0.005(4) 0.005(4) -0.010(4)
C43 0.035(4) 0.053(4) 0.048(4) -0.003(3) 0.001(3) -0.003(3)
C44 0.037(4) 0.070(5) 0.060(5) 0.009(4) 0.003(4) -0.009(4)
C45 0.043(5) 0.067(5) 0.062(5) 0.015(4) -0.001(4) -0.003(4)
C46 0.040(4) 0.048(4) 0.053(4) 0.002(3) 0.001(4) -0.004(3)
C47 0.039(4) 0.051(4) 0.051(4) -0.002(3) -0.002(3) 0.003(3)
C48 0.036(4) 0.053(5) 0.055(5) 0.000(4) -0.002(3) 0.000(3)
C49 0.047(4) 0.049(4) 0.066(5) -0.007(4) 0.005(4) 0.006(3)
C50 0.051(5) 0.064(5) 0.053(5) -0.005(4) 0.003(4) 0.006(4)
C51 0.058(5) 0.054(5) 0.055(5) 0.001(4) -0.008(4) 0.006(4)
C52 0.082(6) 0.059(5) 0.065(6) -0.004(4) -0.004(5) 0.025(4)
C53 0.079(6) 0.070(5) 0.053(5) -0.011(4) -0.004(4) 0.018(5)
C54 0.032(4) 0.065(5) 0.053(5) 0.001(4) 0.006(3) 0.009(3)
C55 0.034(4) 0.088(6) 0.064(5) 0.011(4) -0.003(4) 0.011(4)
C56 0.028(4) 0.088(6) 0.070(6) 0.008(5) 0.007(4) 0.009(4)
C57 0.023(4) 0.071(5) 0.057(5) -0.004(4) 0.003(4) 0.006(3)
C58 0.034(4) 0.066(5) 0.061(5) -0.001(4) 0.008(4) 0.007(3)
C59 0.032(4) 0.073(5) 0.063(5) 0.009(4) 0.007(4) 0.001(4)
C60 0.044(5) 0.093(6) 0.092(7) -0.006(5) 0.012(5) -0.006(5)
C61 0.048(6) 0.105(8) 0.122(9) 0.024(7) -0.020(6) -0.020(5)
C62 0.043(6) 0.109(8) 0.095(8) 0.038(6) 0.026(6) 0.010(5)
C63 0.053(6) 0.111(8) 0.081(7) 0.021(6) 0.022(5) 0.018(6)
C64 0.044(5) 0.090(6) 0.070(6) 0.000(5) 0.017(4) 0.006(4)

loop_
_atom_type_symbol
_atom_type_description
_atom_type_scat_dispersion_real
_atom_type_scat_dispersion_imag
_atom_type_scat_source
C C 0.0033 0.0016 'International Tables Vol C Tables 4.2.6.8 and 6.1.1.4'
H H 0.0000 0.0000 'International Tables Vol C Tables 4.2.6.8 and 6.1.1.4'
N N 0.0061 0.0033 'International Tables Vol C Tables 4.2.6.8 and 6.1.1.4'
Mn Mn 0.3368 0.7283 'International Tables Vol C Tables 4.2.6.8 and 6.1.1.4'
Fe Fe 0.3463 0.8444 'International Tables Vol C Tables 4.2.6.8 and 6.1.1.4'
O O 0.0106 0.0060 'International Tables Vol C Tables 4.2.6.8 and 6.1.1.4'

loop_
_geom_angle_atom_site_label_1
_geom_angle_atom_site_label_2
_geom_angle_atom_site_label_3
_geom_angle
N4 Fe1 N3 84.7(3)
N4 Fe1 C1 89.9(3)
N3 Fe1 C1 88.9(3)
N4 Fe1 N5 167.3(3)
N3 Fe1 N5 82.6(3)
C1 Fe1 N5 90.2(3)
N4 Fe1 C2 92.1(3)
N3 Fe1 C2 92.7(3)
C1 Fe1 C2 177.6(3)
N5 Fe1 C2 88.2(3)
N4 Fe1 N6 82.7(3)
N3 Fe1 N6 166.8(3)
C1 Fe1 N6 87.1(3)
N5 Fe1 N6 110.0(3)
C2 Fe1 N6 91.7(3)
N10 Mn1 N8 177.3(2)
N10 Mn1 N9 89.7(2)
N8 Mn1 N9 90.6(2)
N10 Mn1 N7 89.8(2)
N8 Mn1 N7 89.8(2)
N9 Mn1 N7 177.5(2)
N10 Mn1 O11 88.8(2)
N8 Mn1 O11 88.6(2)
N9 Mn1 O11 89.3(2)
N7 Mn1 O11 88.3(2)
N10 Mn1 N2 96.8(2)
N8 Mn1 N2 85.9(2)
N9 Mn1 N2 90.5(2)
N7 Mn1 N2 91.9(2)
O11 Mn1 N2 174.4(2)
Mn1 O11 H11D 123.7
Mn1 O11 H11E 134.4
H11D O11 H11E 101.7
H12D O12 H12E 131.7
H13D O13 H13E 108.1
H14D O14 H14E 108.7
C2 N2 Mn1 158.4(5)
C9 N3 C3 127.3(8)
C9 N3 Fe1 118.6(6)
C3 N3 Fe1 113.3(7)
C15 N4 C4 126.8(8)
C15 N4 Fe1 118.2(6)
C4 N4 Fe1 114.6(7)
C14 N5 C10 117.6(7)
C14 N5 Fe1 131.5(6)
C10 N5 Fe1 110.9(5)
C20 N6 C16 117.1(8)
C20 N6 Fe1 131.0(6)
C16 N6 Fe1 111.8(6)
C54 N7 C57 106.3(6)
C54 N7 Mn1 126.9(4)
C57 N7 Mn1 126.8(5)
C21 N8 C24 105.4(6)
C21 N8 Mn1 127.3(5)
C24 N8 Mn1 126.8(4)
C35 N9 C32 106.4(5)
C35 N9 Mn1 127.5(5)
C32 N9 Mn1 126.0(4)
C43 N10 C46 105.7(5)
C43 N10 Mn1 127.0(4)
C46 N10 Mn1 126.7(4)
O7 N11 O8 125.5(12)
O7 N11 C62 119.9(15)
O8 N11 C62 114.5(14)
O6 N12 O5 124.3(11)
O6 N12 C29 118.8(13)
O5 N12 C29 116.9(12)
O4 N13 O3 124.6(8)
O4 N13 C40 118.1(9)
O3 N13 C40 117.3(9)
O9 N14 O10 122.7(8)
O9 N14 C51 118.7(8)
O10 N14 C51 118.6(8)
N1 C1 Fe1 173.9(8)
N2 C2 Fe1 175.7(6)
C8 C3 N3 126.2(11)
C8 C3 C4 120.6(10)
N3 C3 C4 113.2(8)
N4 C4 C5 126.8(10)
N4 C4 C3 113.8(8)
C5 C4 C3 119.4(10)
C4 C5 C6 117.2(12)
C4 C5 H55 121.4
C6 C5 H55 121.4
C7 C6 C5 122.2(12)
C7 C6 H54 118.9
C5 C6 H54 118.9
C6 C7 C8 121.3(13)
C6 C7 H53 119.3
C8 C7 H53 119.3
C7 C8 C3 119.3(13)
C7 C8 H52 120.4
C3 C8 H52 120.4
O1 C9 N3 127.5(10)
O1 C9 C10 121.1(10)
N3 C9 C10 111.4(8)
N5 C10 C11 121.8(8)
N5 C10 C9 116.1(8)
C11 C10 C9 122.0(9)
C10 C11 C12 118.1(10)
C10 C11 H48 121.0
C12 C11 H48 121.0
C13 C12 C11 119.5(9)
C13 C12 H47 120.2
C11 C12 H47 120.2
C12 C13 C14 118.6(9)
C12 C13 H46 120.7
C14 C13 H46 120.7
N5 C14 C13 124.4(9)
N5 C14 H45 117.8
C13 C14 H45 117.8
O2 C15 N4 127.7(9)
O2 C15 C16 120.0(10)
N4 C15 C16 112.2(7)
N6 C16 C17 121.6(9)
N6 C16 C15 115.1(8)
C17 C16 C15 123.2(8)
C16 C17 C18 121.0(9)
C16 C17 H59 119.5
C18 C17 H59 119.5
C19 C18 C17 117.3(10)
C19 C18 H60 121.4
C17 C18 H60 121.4
C18 C19 C20 119.6(10)
C18 C19 H61 120.2
C20 C19 H61 120.2
N6 C20 C19 123.3(8)
N6 C20 H62 118.3
C19 C20 H62 118.3
N8 C21 C58 125.3(7)
N8 C21 C22 110.2(6)
C58 C21 C22 124.4(7)
C23 C22 C21 107.5(7)
C23 C22 H13 126.3
C21 C22 H13 126.3
C22 C23 C24 106.8(7)
C22 C23 H12 126.6
C24 C23 H12 126.6
N8 C24 C25 125.4(6)
N8 C24 C23 110.1(6)
C25 C24 C23 124.4(7)
C32 C25 C24 124.4(6)
C32 C25 C26 118.8(6)
C24 C25 C26 116.6(6)
C27 C26 C31 119.0(7)
C27 C26 C25 119.3(7)
C31 C26 C25 121.6(7)
C28 C27 C26 120.8(8)
C28 C27 H40 119.6
C26 C27 H40 119.6
C27 C28 C29 118.7(9)
C27 C28 H41 120.6
C29 C28 H41 120.6
C30 C29 C28 121.8(8)
C30 C29 N12 119.2(10)
C28 C29 N12 119.0(10)
C29 C30 C31 119.4(8)
C29 C30 H43 120.3
C31 C30 H43 120.3
C30 C31 C26 120.1(8)
C30 C31 H44 119.9
C26 C31 H44 119.9
N9 C32 C25 126.6(6)
N9 C32 C33 109.2(6)
C25 C32 C33 124.2(7)
C34 C33 C32 107.9(6)
C34 C33 H8 126.1
C32 C33 H8 126.1
C33 C34 C35 106.7(6)
C33 C34 H7 126.7
C35 C34 H7 126.7
N9 C35 C36 125.8(6)
N9 C35 C34 109.8(6)
C36 C35 C34 124.4(6)
C35 C36 C43 123.3(6)
C35 C36 C37 119.9(6)
C43 C36 C37 116.7(6)
C42 C37 C38 118.1(6)
C42 C37 C36 119.7(6)
C38 C37 C36 122.2(6)
C39 C38 C37 121.7(7)
C39 C38 H28 119.2
C37 C38 H28 119.2
C38 C39 C40 118.7(7)
C38 C39 H29 120.7
C40 C39 H29 120.7
C39 C40 C41 121.9(7)
C39 C40 N13 118.3(8)
C41 C40 N13 119.7(8)
C40 C41 C42 118.1(7)
C40 C41 H31 121.0
C42 C41 H31 121.0
C37 C42 C41 121.5(7)
C37 C42 H32 119.3
C41 C42 H32 119.3
N10 C43 C36 126.1(6)
N10 C43 C44 109.5(6)
C36 C43 C44 124.3(6)
C45 C44 C43 107.6(7)
C45 C44 H3 126.2
C43 C44 H3 126.2
C44 C45 C46 108.2(7)
C44 C45 H2 125.9
C46 C45 H2 125.9
C47 C46 N10 125.9(6)
C47 C46 C45 125.2(7)
N10 C46 C45 108.9(6)
C46 C47 C54 124.4(6)
C46 C47 C48 117.3(6)
C54 C47 C48 118.3(6)
C53 C48 C49 118.7(7)
C53 C48 C47 120.2(7)
C49 C48 C47 121.2(6)
C50 C49 C48 121.1(7)
C50 C49 H22 119.5
C48 C49 H22 119.5
C51 C50 C49 118.7(7)
C51 C50 H23 120.7
C49 C50 H23 120.7
C50 C51 C52 122.1(7)
C50 C51 N14 118.6(7)
C52 C51 N14 119.3(7)
C51 C52 C53 118.9(7)
C51 C52 H25 120.5
C53 C52 H25 120.5
C52 C53 C48 120.6(7)
C52 C53 H26 119.7
C48 C53 H26 119.7
N7 C54 C47 125.7(6)
N7 C54 C55 108.7(6)
C47 C54 C55 125.6(7)
C56 C55 C54 107.9(7)
C56 C55 H18 126.1
C54 C55 H18 126.1
C55 C56 C57 108.0(7)
C55 C56 H17 126.0
C57 C56 H17 126.0
C58 C57 N7 125.3(6)
C58 C57 C56 125.5(7)
N7 C57 C56 109.1(7)
C57 C58 C21 124.7(6)
C57 C58 C59 118.2(6)
C21 C58 C59 117.0(7)
C60 C59 C64 118.9(7)
C60 C59 C58 120.1(7)
C64 C59 C58 120.9(7)
C59 C60 C61 119.5(9)
C59 C60 H34 120.2
C61 C60 H34 120.2
C62 C61 C60 117.1(9)
C62 C61 H35 121.4
C60 C61 H35 121.4
C63 C62 C61 124.4(9)
C63 C62 N11 120.6(12)
C61 C62 N11 115.0(12)
C62 C63 C64 118.5(9)
C62 C63 H37 120.7
C64 C63 H37 120.7
C63 C64 C59 121.5(9)
C63 C64 H38 119.2
C59 C64 H38 119.2

loop_
_geom_bond_atom_site_label_1
_geom_bond_atom_site_label_2
_geom_bond_distance
Fe1 N4 1.884(6)
Fe1 N3 1.889(7)
Fe1 C1 1.962(10)
Fe1 N5 2.000(6)
Fe1 C2 2.002(9)
Fe1 N6 2.014(7)
Mn1 N10 2.002(5)
Mn1 N8 2.006(6)
Mn1 N9 2.016(5)
Mn1 N7 2.019(6)
Mn1 O11 2.283(6)
Mn1 N2 2.331(7)
O1 C9 1.232(10)
O2 C15 1.245(10)
O3 N13 1.221(10)
O4 N13 1.207(10)
O5 N12 1.239(15)
O6 N12 1.178(14)
O7 N11 1.191(17)
O8 N11 1.235(16)
O9 N14 1.185(9)
O10 N14 1.194(10)
O11 H11D 0.8688
O11 H11E 0.8731
O12 H12D 0.5813
O12 H12E 0.7933
O13 H13D 0.9076
O13 H13E 0.8611
O14 H14D 0.8870
O14 H14E 0.8977
N1 C1 1.142(10)
N2 C2 1.152(9)
N3 C9 1.329(12)
N3 C3 1.417(11)
N4 C15 1.348(11)
N4 C4 1.382(11)
N5 C14 1.332(10)
N5 C10 1.362(10)
N6 C20 1.333(10)
N6 C16 1.356(10)
N7 C54 1.381(9)
N7 C57 1.387(9)
N8 C21 1.373(8)
N8 C24 1.381(9)
N9 C35 1.373(8)
N9 C32 1.376(9)
N10 C43 1.385(8)
N10 C46 1.390(9)
N11 C62 1.508(13)
N12 C29 1.471(13)
N13 C40 1.472(10)
N14 C51 1.488(10)
C3 C8 1.388(13)
C3 C4 1.424(14)
C4 C5 1.394(12)
C5 C6 1.429(18)
C5 H55 0.9300
C6 C7 1.340(19)
C6 H54 0.9300
C7 C8 1.370(17)
C7 H53 0.9300
C8 H52 0.9300
C9 C10 1.480(12)
C10 C11 1.399(12)
C11 C12 1.407(14)
C11 H48 0.9300
C12 C13 1.365(13)
C12 H47 0.9300
C13 C14 1.373(12)
C13 H46 0.9300
C14 H45 0.9300
C15 C16 1.492(13)
C16 C17 1.371(13)
C17 C18 1.375(14)
C17 H59 0.9300
C18 C19 1.372(13)
C18 H60 0.9300
C19 C20 1.380(12)
C19 H61 0.9300
C20 H62 0.9300
C21 C58 1.404(10)
C21 C22 1.419(11)
C22 C23 1.352(11)
C22 H13 0.9300
C23 C24 1.426(10)
C23 H12 0.9300
C24 C25 1.398(10)
C25 C32 1.386(10)
C25 C26 1.505(10)
C26 C27 1.373(11)
C26 C31 1.386(10)
C27 C28 1.372(12)
C27 H40 0.9300
C28 C29 1.378(13)
C28 H41 0.9300
C29 C30 1.344(12)
C30 C31 1.384(11)
C30 H43 0.9300
C31 H44 0.9300
C32 C33 1.439(10)
C33 C34 1.345(10)
C33 H8 0.9300
C34 C35 1.442(10)
C34 H7 0.9300
C35 C36 1.397(10)
C36 C43 1.401(10)
C36 C37 1.504(9)
C37 C42 1.380(10)
C37 C38 1.387(10)
C38 C39 1.368(10)
C38 H28 0.9300
C39 C40 1.374(11)
C39 H29 0.9300
C40 C41 1.376(11)
C41 C42 1.388(10)
C41 H31 0.9300
C42 H32 0.9300
C43 C44 1.426(10)
C44 C45 1.335(10)
C44 H3 0.9300
C45 C46 1.429(10)
C45 H2 0.9300
C46 C47 1.384(10)
C47 C54 1.388(10)
C47 C48 1.501(10)
C48 C53 1.384(10)
C48 C49 1.387(10)
C49 C50 1.379(10)
C49 H22 0.9300
C50 C51 1.360(10)
C50 H23 0.9300
C51 C52 1.373(11)
C52 C53 1.379(11)
C52 H25 0.9300
C53 H26 0.9300
C54 C55 1.431(10)
C55 C56 1.338(11)
C55 H18 0.9300
C56 C57 1.417(10)
C56 H17 0.9300
C57 C58 1.386(10)
C58 C59 1.499(10)
C59 C60 1.383(11)
C59 C64 1.385(11)
C60 C61 1.414(12)
C60 H34 0.9300
C61 C62 1.368(15)
C61 H35 0.9300
C62 C63 1.326(14)
C63 C64 1.361(12)
C63 H37 0.9300
C64 H38 0.9300

loop_
_geom_torsion_atom_site_label_1
_geom_torsion_atom_site_label_2
_geom_torsion_atom_site_label_3
_geom_torsion_atom_site_label_4
_geom_torsion
N10 Mn1 N2 C2 177.8(16)
N8 Mn1 N2 C2 -2.6(16)
N9 Mn1 N2 C2 88.0(16)
N7 Mn1 N2 C2 -92.3(16)
O11 Mn1 N2 C2 0(3)
N4 Fe1 N3 C9 -175.8(7)
C1 Fe1 N3 C9 -85.9(7)
N5 Fe1 N3 C9 4.5(6)
C2 Fe1 N3 C9 92.3(7)
N6 Fe1 N3 C9 -158.4(10)
N4 Fe1 N3 C3 -4.9(6)
C1 Fe1 N3 C3 85.1(6)
N5 Fe1 N3 C3 175.5(6)
C2 Fe1 N3 C3 -96.7(6)
N6 Fe1 N3 C3 12.6(15)
N3 Fe1 N4 C15 177.4(6)
C1 Fe1 N4 C15 88.4(6)
N5 Fe1 N4 C15 178.8(10)
C2 Fe1 N4 C15 -90.1(6)
N6 Fe1 N4 C15 1.3(6)
N3 Fe1 N4 C4 4.0(6)
C1 Fe1 N4 C4 -84.9(6)
N5 Fe1 N4 C4 5.5(15)
C2 Fe1 N4 C4 96.6(6)
N6 Fe1 N4 C4 -172.0(6)
N4 Fe1 N5 C14 176.5(10)
N3 Fe1 N5 C14 177.9(7)
C1 Fe1 N5 C14 -93.2(7)
C2 Fe1 N5 C14 84.9(7)
N6 Fe1 N5 C14 -6.2(7)
N4 Fe1 N5 C10 -2.6(14)
N3 Fe1 N5 C10 -1.2(5)
C1 Fe1 N5 C10 87.7(6)
C2 Fe1 N5 C10 -94.2(5)
N6 Fe1 N5 C10 174.7(5)
N4 Fe1 N6 C20 174.6(7)
N3 Fe1 N6 C20 157.1(11)
C1 Fe1 N6 C20 84.4(7)
N5 Fe1 N6 C20 -4.8(7)
C2 Fe1 N6 C20 -93.5(7)
N4 Fe1 N6 C16 -1.9(5)
N3 Fe1 N6 C16 -19.4(14)
C1 Fe1 N6 C16 -92.1(5)
N5 Fe1 N6 C16 178.7(5)
C2 Fe1 N6 C16 90.0(5)
N10 Mn1 N7 C54 -5.2(6)
N8 Mn1 N7 C54 172.1(6)
N9 Mn1 N7 C54 72(5)
O11 Mn1 N7 C54 83.5(6)
N2 Mn1 N7 C54 -102.0(6)
N10 Mn1 N7 C57 174.5(6)
N8 Mn1 N7 C57 -8.1(6)
N9 Mn1 N7 C57 -108(5)
O11 Mn1 N7 C57 -96.7(6)
N2 Mn1 N7 C57 77.7(6)
N10 Mn1 N8 C21 89(5)
N9 Mn1 N8 C21 -173.4(6)
N7 Mn1 N8 C21 9.0(6)
O11 Mn1 N8 C21 97.3(6)
N2 Mn1 N8 C21 -83.0(6)
N10 Mn1 N8 C24 -100(5)
N9 Mn1 N8 C24 -2.5(6)
N7 Mn1 N8 C24 179.9(6)
O11 Mn1 N8 C24 -91.8(6)
N2 Mn1 N8 C24 87.9(6)
N10 Mn1 N9 C35 -6.5(6)
N8 Mn1 N9 C35 176.1(6)
N7 Mn1 N9 C35 -84(5)
O11 Mn1 N9 C35 -95.3(6)
N2 Mn1 N9 C35 90.2(6)
N10 Mn1 N9 C32 177.8(6)
N8 Mn1 N9 C32 0.5(6)
N7 Mn1 N9 C32 100(5)
O11 Mn1 N9 C32 89.1(6)
N2 Mn1 N9 C32 -85.4(6)
N8 Mn1 N10 C43 100(5)
N9 Mn1 N10 C43 2.2(5)
N7 Mn1 N10 C43 179.8(5)
O11 Mn1 N10 C43 91.5(5)
N2 Mn1 N10 C43 -88.3(5)
N8 Mn1 N10 C46 -71(5)
N9 Mn1 N10 C46 -168.5(5)
N7 Mn1 N10 C46 9.1(5)
O11 Mn1 N10 C46 -79.1(5)
N2 Mn1 N10 C46 101.1(5)
N4 Fe1 C1 N1 26(8)
N3 Fe1 C1 N1 -58(8)
N5 Fe1 C1 N1 -141(8)
C2 Fe1 C1 N1 169(7)
N6 Fe1 C1 N1 109(8)
Mn1 N2 C2 Fe1 18(10)
N4 Fe1 C2 N2 -56(9)
N3 Fe1 C2 N2 29(9)
C1 Fe1 C2 N2 162(8)
N5 Fe1 C2 N2 112(9)
N6 Fe1 C2 N2 -138(9)
C9 N3 C3 C8 -3.5(15)
Fe1 N3 C3 C8 -173.5(8)
C9 N3 C3 C4 174.8(8)
Fe1 N3 C3 C4 4.8(9)
C15 N4 C4 C5 3.7(14)
Fe1 N4 C4 C5 176.3(7)
C15 N4 C4 C3 -175.0(8)
Fe1 N4 C4 C3 -2.4(9)
C8 C3 C4 N4 176.8(8)
N3 C3 C4 N4 -1.6(10)
C8 C3 C4 C5 -2.0(13)
N3 C3 C4 C5 179.6(8)
N4 C4 C5 C6 -176.2(9)
C3 C4 C5 C6 2.5(13)
C4 C5 C6 C7 -1.5(18)
C5 C6 C7 C8 0(2)
C6 C7 C8 C3 1(2)
N3 C3 C8 C7 178.6(10)
C4 C3 C8 C7 0.3(16)
C3 N3 C9 O1 2.2(16)
Fe1 N3 C9 O1 171.8(8)
C3 N3 C9 C10 -176.0(7)
Fe1 N3 C9 C10 -6.4(10)
C14 N5 C10 C11 2.2(11)
Fe1 N5 C10 C11 -178.6(7)
C14 N5 C10 C9 178.9(7)
Fe1 N5 C10 C9 -1.9(9)
O1 C9 C10 N5 -173.1(8)
N3 C9 C10 N5 5.2(11)
O1 C9 C10 C11 3.7(14)
N3 C9 C10 C11 -178.0(8)
N5 C10 C11 C12 -2.4(13)
C9 C10 C11 C12 -178.9(8)
C10 C11 C12 C13 1.5(13)
C11 C12 C13 C14 -0.6(13)
C10 N5 C14 C13 -1.2(11)
Fe1 N5 C14 C13 179.8(6)
C12 C13 C14 N5 0.4(13)
C4 N4 C15 O2 -7.1(14)
Fe1 N4 C15 O2 -179.5(7)
C4 N4 C15 C16 171.9(7)
Fe1 N4 C15 C16 -0.5(9)
C20 N6 C16 C17 2.6(11)
Fe1 N6 C16 C17 179.6(7)
C20 N6 C16 C15 -174.9(7)
Fe1 N6 C16 C15 2.1(8)
O2 C15 C16 N6 178.0(7)
N4 C15 C16 N6 -1.1(10)
O2 C15 C16 C17 0.4(13)
N4 C15 C16 C17 -178.6(8)
N6 C16 C17 C18 -2.3(13)
C15 C16 C17 C18 175.0(8)
C16 C17 C18 C19 1.1(14)
C17 C18 C19 C20 -0.4(14)
C16 N6 C20 C19 -1.9(12)
Fe1 N6 C20 C19 -178.2(6)
C18 C19 C20 N6 0.8(14)
C24 N8 C21 C58 -178.7(7)
Mn1 N8 C21 C58 -6.3(11)
C24 N8 C21 C22 -0.3(8)
Mn1 N8 C21 C22 172.2(5)
N8 C21 C22 C23 0.6(9)
C58 C21 C22 C23 179.0(8)
C21 C22 C23 C24 -0.6(9)
C21 N8 C24 C25 176.7(7)
Mn1 N8 C24 C25 4.2(10)
C21 N8 C24 C23 -0.1(8)
Mn1 N8 C24 C23 -172.6(5)
C22 C23 C24 N8 0.4(9)
C22 C23 C24 C25 -176.4(7)
N8 C24 C25 C32 -3.1(12)
C23 C24 C25 C32 173.2(7)
N8 C24 C25 C26 -178.4(6)
C23 C24 C25 C26 -2.2(11)
C32 C25 C26 C27 -68.3(10)
C24 C25 C26 C27 107.3(8)
C32 C25 C26 C31 114.1(8)
C24 C25 C26 C31 -70.2(9)
C31 C26 C27 C28 3.3(13)
C25 C26 C27 C28 -174.3(8)
C26 C27 C28 C29 -0.5(14)
C27 C28 C29 C30 -2.7(14)
C27 C28 C29 N12 177.6(9)
O6 N12 C29 C30 12.9(16)
O5 N12 C29 C30 -166.5(12)
O6 N12 C29 C28 -167.5(11)
O5 N12 C29 C28 13.2(16)
C28 C29 C30 C31 3.1(13)
N12 C29 C30 C31 -177.3(8)
C29 C30 C31 C26 -0.2(12)
C27 C26 C31 C30 -2.9(11)
C25 C26 C31 C30 174.6(7)
C35 N9 C32 C25 -176.2(7)
Mn1 N9 C32 C25 0.2(10)
C35 N9 C32 C33 0.8(8)
Mn1 N9 C32 C33 177.2(5)
C24 C25 C32 N9 0.8(12)
C26 C25 C32 N9 176.1(7)
C24 C25 C32 C33 -175.8(7)
C26 C25 C32 C33 -0.5(11)
N9 C32 C33 C34 -1.9(9)
C25 C32 C33 C34 175.2(7)
C32 C33 C34 C35 2.2(9)
C32 N9 C35 C36 -178.5(7)
Mn1 N9 C35 C36 5.2(10)
C32 N9 C35 C34 0.5(8)
Mn1 N9 C35 C34 -175.8(5)
C33 C34 C35 N9 -1.7(9)
C33 C34 C35 C36 177.3(7)
N9 C35 C36 C43 3.0(11)
C34 C35 C36 C43 -175.9(7)
N9 C35 C36 C37 -179.5(6)
C34 C35 C36 C37 1.5(11)
C35 C36 C37 C42 125.8(7)
C43 C36 C37 C42 -56.6(9)
C35 C36 C37 C38 -55.6(10)
C43 C36 C37 C38 122.1(7)
C42 C37 C38 C39 1.2(11)
C36 C37 C38 C39 -177.5(7)
C37 C38 C39 C40 -1.0(11)
C38 C39 C40 C41 -0.1(12)
C38 C39 C40 N13 178.6(7)
O4 N13 C40 C39 -7.6(12)
O3 N13 C40 C39 174.3(9)
O4 N13 C40 C41 171.2(8)
O3 N13 C40 C41 -6.9(12)
C39 C40 C41 C42 0.9(12)
N13 C40 C41 C42 -177.7(7)
C38 C37 C42 C41 -0.3(11)
C36 C37 C42 C41 178.4(7)
C40 C41 C42 C37 -0.8(11)
C46 N10 C43 C36 176.4(7)
Mn1 N10 C43 C36 4.1(10)
C46 N10 C43 C44 -0.8(7)
Mn1 N10 C43 C44 -173.0(5)
C35 C36 C43 N10 -7.9(11)
C37 C36 C43 N10 174.5(6)
C35 C36 C43 C44 168.9(7)
C37 C36 C43 C44 -8.7(10)
N10 C43 C44 C45 1.3(8)
C36 C43 C44 C45 -175.9(7)
C43 C44 C45 C46 -1.2(9)
C43 N10 C46 C47 179.4(7)
Mn1 N10 C46 C47 -8.3(10)
C43 N10 C46 C45 0.1(7)
Mn1 N10 C46 C45 172.3(5)
C44 C45 C46 C47 -178.6(7)
C44 C45 C46 N10 0.7(9)
N10 C46 C47 C54 -0.1(11)
C45 C46 C47 C54 179.2(7)
N10 C46 C47 C48 -178.4(6)
C45 C46 C47 C48 0.9(11)
C46 C47 C48 C53 -115.1(8)
C54 C47 C48 C53 66.5(9)
C46 C47 C48 C49 65.2(9)
C54 C47 C48 C49 -113.2(8)
C53 C48 C49 C50 0.2(11)
C47 C48 C49 C50 179.9(7)
C48 C49 C50 C51 0.9(11)
C49 C50 C51 C52 -1.7(12)
C49 C50 C51 N14 179.4(7)
O9 N14 C51 C50 4.7(13)
O10 N14 C51 C50 -175.2(9)
O9 N14 C51 C52 -174.2(9)
O10 N14 C51 C52 6.0(13)
C50 C51 C52 C53 1.3(13)
N14 C51 C52 C53 -179.8(8)
C51 C52 C53 C48 -0.1(13)
C49 C48 C53 C52 -0.6(12)
C47 C48 C53 C52 179.7(8)
C57 N7 C54 C47 -180.0(7)
Mn1 N7 C54 C47 -0.2(11)
C57 N7 C54 C55 -1.7(8)
Mn1 N7 C54 C55 178.1(5)
C46 C47 C54 N7 4.6(12)
C48 C47 C54 N7 -177.2(7)
C46 C47 C54 C55 -173.5(7)
C48 C47 C54 C55 4.8(11)
N7 C54 C55 C56 1.5(9)
C47 C54 C55 C56 179.8(7)
C54 C55 C56 C57 -0.7(9)
C54 N7 C57 C58 -175.7(7)
Mn1 N7 C57 C58 4.5(11)
C54 N7 C57 C56 1.3(8)
Mn1 N7 C57 C56 -178.5(5)
C55 C56 C57 C58 176.6(8)
C55 C56 C57 N7 -0.4(9)
N7 C57 C58 C21 2.0(12)
C56 C57 C58 C21 -174.5(8)
N7 C57 C58 C59 178.9(7)
C56 C57 C58 C59 2.4(12)
N8 C21 C58 C57 -1.1(12)
C22 C21 C58 C57 -179.3(8)
N8 C21 C58 C59 -178.1(7)
C22 C21 C58 C59 3.7(11)
C57 C58 C59 C60 69.8(10)
C21 C58 C59 C60 -113.1(9)
C57 C58 C59 C64 -111.5(9)
C21 C58 C59 C64 65.6(10)
C64 C59 C60 C61 -0.5(13)
C58 C59 C60 C61 178.3(8)
C59 C60 C61 C62 0.8(14)
C60 C61 C62 C63 -0.1(15)
C60 C61 C62 N11 179.3(8)
O7 N11 C62 C63 -177.9(11)
O8 N11 C62 C63 5.0(14)
O7 N11 C62 C61 2.6(15)
O8 N11 C62 C61 -174.5(10)
C61 C62 C63 C64 -0.9(15)
N11 C62 C63 C64 179.7(8)
C62 C63 C64 C59 1.3(14)
C60 C59 C64 C63 -0.6(13)
C58 C59 C64 C63 -179.3(8)
